data_4316091
loop_
_publ_author_name
'Alexander M. Kirillov'
'Jaime A. S. Coelho'
'Marina V. Kirillova'
'M. F\'atima C. Guedes da Silva'
'Dmytro S. Nesterov'
'Katrin R. Gruenwald'
'Matti Haukka'
'Armando J. L. Pombeiro'

_publ_section_title
;
 Bringing an "Old" Biological Buffer to Coordination Chemistry: New 1D and
 3D Coordination Polymers with [Cu4(Hbes)4] Cores for Mild
 Hydrocarboxylation of Alkanes
;
_journal_name_full 'Inorganic Chemistry'
_journal_page_first 6390
_journal_page_last 6392
_journal_paper_doi 10.1021/ic1007999
_journal_volume 49
_journal_year 2010
_chemical_formula_moiety 'C32 H59 Cu4 N4 O23 S4, (O)3, Na'
_chemical_formula_sum 'C32 H59 Cu4 N4 Na O26 S4'
_chemical_formula_weight 1321.22
_chemical_name_systematic
; 
 ? 
;
_space_group_IT_number 15
_symmetry_cell_setting monoclinic
_symmetry_space_group_name_Hall '-C 2yc'
_symmetry_space_group_name_H-M 'C 1 2/c 1'
_atom_sites_solution_hydrogens geom
_atom_sites_solution_primary direct
_atom_sites_solution_secondary difmap
_audit_creation_method SHELXL-97
_cell_angle_alpha 90.00
_cell_angle_beta 118.396(2)
_cell_angle_gamma 90.00
_cell_formula_units_Z 4
_cell_length_a 18.6049(12)
_cell_length_b 21.0872(11)
_cell_length_c 14.0954(9)
_cell_measurement_reflns_used 6191
_cell_measurement_temperature 150(2)
_cell_measurement_theta_max 26.35
_cell_measurement_theta_min 2.49
_cell_volume 4864.6(5)
_computing_structure_refinement 'SHELXL-97 (Sheldrick, 1997)'
_computing_structure_solution 'SHELXS-97 (Sheldrick, 1990)'
_diffrn_ambient_temperature 150(2)
_diffrn_measured_fraction_theta_full 0.997
_diffrn_measured_fraction_theta_max 0.997
_diffrn_radiation_monochromator graphite
_diffrn_radiation_source 'fine-focus sealed tube'
_diffrn_radiation_type MoK\a
_diffrn_radiation_wavelength 0.71073
_diffrn_reflns_av_R_equivalents 0.0415
_diffrn_reflns_av_sigmaI/netI 0.0425
_diffrn_reflns_limit_h_max 23
_diffrn_reflns_limit_h_min -23
_diffrn_reflns_limit_k_max 20
_diffrn_reflns_limit_k_min -26
_diffrn_reflns_limit_l_max 17
_diffrn_reflns_limit_l_min -17
_diffrn_reflns_number 19293
_diffrn_reflns_theta_full 26.41
_diffrn_reflns_theta_max 26.41
_diffrn_reflns_theta_min 2.49
_exptl_absorpt_coefficient_mu 1.997
_exptl_absorpt_correction_T_max 0.7454
_exptl_absorpt_correction_T_min 0.6587
_exptl_absorpt_correction_type multi-scan
_exptl_absorpt_process_details sadabs
_exptl_crystal_colour green
_exptl_crystal_density_diffrn 1.804
_exptl_crystal_density_method 'not measured'
_exptl_crystal_description prism
_exptl_crystal_F_000 2712
_exptl_crystal_size_max 0.21
_exptl_crystal_size_mid 0.18
_exptl_crystal_size_min 0.15
_refine_diff_density_max 1.423
_refine_diff_density_min -0.958
_refine_diff_density_rms 0.120
_refine_ls_extinction_method none
_refine_ls_goodness_of_fit_ref 1.041
_refine_ls_hydrogen_treatment mixed
_refine_ls_matrix_type full
_refine_ls_number_parameters 409
_refine_ls_number_reflns 5001
_refine_ls_number_restraints 26
_refine_ls_restrained_S_all 1.060
_refine_ls_R_factor_all 0.0841
_refine_ls_R_factor_gt 0.0624
_refine_ls_shift/su_max 0.001
_refine_ls_shift/su_mean 0.000
_refine_ls_structure_factor_coef Fsqd
_refine_ls_weighting_details 'calc w=1/[\s^2^(Fo^2^)+(0.0496P)^2^+69.4624P] where P=(Fo^2^+2Fc^2^)/3'
_refine_ls_weighting_scheme calc
_refine_ls_wR_factor_gt 0.1431
_refine_ls_wR_factor_ref 0.1549
_reflns_number_gt 3821
_reflns_number_total 5001
_reflns_threshold_expression >2sigma(I)
_cod_data_source_file ic1007999_si_002_3.cif
_cod_data_source_block 3
_cod_original_sg_symbol_H-M 'C 2/c'
_cod_database_code 4316091

loop_
_symmetry_equiv_pos_as_xyz
'x, y, z'
'-x, y, -z+1/2'
'x+1/2, y+1/2, z'
'-x+1/2, y+1/2, -z+1/2'
'-x, -y, -z'
'x, -y, z-1/2'
'-x+1/2, -y+1/2, -z'
'x+1/2, -y+1/2, z-1/2'

loop_
_atom_site_label
_atom_site_type_symbol
_atom_site_fract_x
_atom_site_fract_y
_atom_site_fract_z
_atom_site_U_iso_or_equiv
_atom_site_adp_type
_atom_site_occupancy
_atom_site_symmetry_multiplicity
_atom_site_calc_flag
_atom_site_refinement_flags
_atom_site_disorder_assembly
_atom_site_disorder_group
Cu1 Cu 0.45767(4) 0.13708(3) 0.12515(5) 0.0265(2) Uani 1 1 d . . .
N1 N 0.4384(3) 0.2201(3) 0.0380(4) 0.0320(11) Uani 1 1 d . . .
S1 S 0.60727(13) 0.33224(11) 0.01539(18) 0.0628(6) Uani 1 1 d D . .
O1 O 0.3539(3) 0.1039(3) -0.0393(4) 0.0432(11) Uani 1 1 d . . .
C1 C 0.3736(4) 0.2104(4) -0.0752(5) 0.0481(18) Uani 1 1 d . . .
H1A H 0.3999 0.1975 -0.1189 0.058 Uiso 1 1 calc R . .
H1B H 0.3460 0.2515 -0.1039 0.058 Uiso 1 1 calc R . .
O1W O 0.0318(7) 0.0705(6) 0.2370(10) 0.079(4) Uani 0.50 1 d P . .
Cu2 Cu 0.33963(4) 0.13053(3) 0.24675(5) 0.02565(19) Uani 1 1 d . B .
N2 N 0.2886(3) 0.0776(3) 0.3172(4) 0.0445(14) Uani 1 1 d D . .
S2 S 0.19847(10) 0.06834(8) 0.04858(13) 0.0358(4) Uani 1 1 d D . .
C2 C 0.3109(4) 0.1627(4) -0.0897(6) 0.0483(18) Uani 1 1 d . . .
H2A H 0.2784 0.1773 -0.0551 0.058 Uiso 1 1 calc R . .
H2B H 0.2735 0.1557 -0.1673 0.058 Uiso 1 1 calc R . .
O2 O 0.3982(2) 0.17795(19) 0.1898(3) 0.0270(8) Uani 1 1 d . . .
C3 C 0.4136(4) 0.2672(3) 0.0963(5) 0.0343(14) Uani 1 1 d . . .
H3A H 0.3818 0.3017 0.0462 0.041 Uiso 1 1 calc R B .
H3B H 0.4631 0.2861 0.1561 0.041 Uiso 1 1 calc R . .
O3A O 0.5921(8) 0.3939(5) -0.0360(10) 0.065(4) Uiso 0.55(2) 1 d PD . 1
O5A O 0.6548(6) 0.3310(6) 0.1276(6) 0.052(3) Uiso 0.55(2) 1 d PD . 1
O4A O 0.6325(9) 0.2814(5) -0.0364(12) 0.075(4) Uiso 0.55(2) 1 d PD . 1
O3B O 0.6032(8) 0.3833(5) -0.0542(9) 0.045(4) Uiso 0.45(2) 1 d PD . 2
O5B O 0.6378(8) 0.3583(7) 0.1294(7) 0.047(4) Uiso 0.45(2) 1 d PD . 2
O4B O 0.6636(7) 0.2833(4) 0.0245(12) 0.047(4) Uiso 0.45(2) 1 d PD . 2
C4 C 0.3625(4) 0.2363(3) 0.1411(5) 0.0319(13) Uani 1 1 d . B .
H4A H 0.3593 0.2646 0.1950 0.038 Uiso 1 1 calc R . .
H4B H 0.3063 0.2290 0.0822 0.038 Uiso 1 1 calc R . .
C5 C 0.5145(4) 0.2425(3) 0.0382(5) 0.0392(16) Uani 1 1 d . . .
H5A H 0.5319 0.2098 0.0030 0.047 Uiso 1 1 calc R . .
H5B H 0.5580 0.2460 0.1140 0.047 Uiso 1 1 calc R . .
C6 C 0.5080(4) 0.3051(4) -0.0171(5) 0.0454(18) Uani 1 1 d . . .
H6A H 0.4805 0.3366 0.0068 0.055 Uiso 1 1 calc R . .
H6B H 0.4750 0.2999 -0.0962 0.055 Uiso 1 1 calc R . .
O6 O 0.4415(2) 0.11416(19) 0.3726(3) 0.0286(9) Uani 1 1 d . . .
O7 O 0.2736(3) 0.2120(2) 0.2892(4) 0.0398(11) Uani 1 1 d . . .
H7 H 0.2989 0.2419 0.3313 0.12(5) Uiso 1 1 calc R A 1
C8A C 0.4355(4) 0.0749(4) 0.4480(7) 0.061(3) Uani 0.646(13) 1 d PD B 1
H8AA H 0.4368 0.1009 0.5073 0.073 Uiso 0.646(13) 1 calc PR B 1
H8AB H 0.4826 0.0454 0.4791 0.073 Uiso 0.646(13) 1 calc PR B 1
C10A C 0.2250(5) 0.1810(5) 0.3259(7) 0.065(3) Uani 0.646(13) 1 d PD B 1
H10A H 0.1710 0.1714 0.2639 0.078 Uiso 0.646(13) 1 calc PR B 1
H10B H 0.2164 0.2093 0.3756 0.078 Uiso 0.646(13) 1 calc PR B 1
O8A O 0.1121(5) 0.0774(5) 0.0034(10) 0.059(3) Uani 0.646(13) 1 d P B 1
O9A O 0.2277(10) 0.0448(8) -0.0193(12) 0.071(4) Uani 0.646(13) 1 d P B 1
C7A C 0.3602(4) 0.0391(4) 0.3972(8) 0.034(2) Uiso 0.646(13) 1 d PD B 1
H7AA H 0.3477 0.0229 0.4536 0.041 Uiso 0.646(13) 1 calc PR B 1
H7AB H 0.3678 0.0021 0.3597 0.041 Uiso 0.646(13) 1 calc PR B 1
C9A C 0.2651(7) 0.1199(6) 0.3838(9) 0.061(4) Uani 0.646(13) 1 d PD B 1
H9AA H 0.3145 0.1303 0.4522 0.073 Uiso 0.646(13) 1 calc PR B 1
H9AB H 0.2269 0.0968 0.4019 0.073 Uiso 0.646(13) 1 calc PR B 1
C11A C 0.2201(7) 0.0346(7) 0.2514(10) 0.064(4) Uiso 0.646(13) 1 d PD B 1
H11A H 0.1675 0.0572 0.2262 0.076 Uiso 0.646(13) 1 calc PR B 1
H11B H 0.2205 -0.0022 0.2954 0.076 Uiso 0.646(13) 1 calc PR B 1
C12A C 0.2288(10) 0.0124(6) 0.1576(11) 0.065(4) Uani 0.646(13) 1 d PD B 1
H12A H 0.1959 -0.0266 0.1290 0.078 Uiso 0.646(13) 1 calc PR B 1
H12B H 0.2867 0.0009 0.1831 0.078 Uiso 0.646(13) 1 calc PR B 1
C8B C 0.4355(4) 0.0749(4) 0.4480(7) 0.061(3) Uani 0.354(13) 1 d P B 2
H8BA H 0.4675 0.0940 0.5204 0.073 Uiso 0.354(13) 1 calc PR B 2
H8BB H 0.4607 0.0335 0.4484 0.073 Uiso 0.354(13) 1 calc PR B 2
C10B C 0.2250(5) 0.1810(5) 0.3259(7) 0.065(3) Uani 0.354(13) 1 d P B 2
H10C H 0.1709 0.2020 0.2932 0.078 Uiso 0.354(13) 1 calc PR B 2
H10D H 0.2502 0.1871 0.4049 0.078 Uiso 0.354(13) 1 calc PR B 2
O8B O 0.1198(8) 0.0787(6) -0.0535(12) 0.033(3) Uani 0.354(13) 1 d P . 2
O9B O 0.2552(14) 0.0320(11) 0.0224(17) 0.038(5) Uani 0.354(13) 1 d P B 2
C7B C 0.3515(8) 0.0636(12) 0.4290(9) 0.051(6) Uiso 0.354(13) 1 d PD B 2
H7BA H 0.3413 0.0904 0.4792 0.061 Uiso 0.354(13) 1 calc PR B 2
H7BB H 0.3463 0.0187 0.4455 0.061 Uiso 0.354(13) 1 calc PR B 2
C9B C 0.2124(11) 0.1136(9) 0.3034(19) 0.057(7) Uani 0.354(13) 1 d PD B 2
H9BA H 0.1683 0.1078 0.2285 0.069 Uiso 0.354(13) 1 calc PR B 2
H9BB H 0.1936 0.0946 0.3520 0.069 Uiso 0.354(13) 1 calc PR B 2
C11B C 0.2490(10) 0.0201(5) 0.2496(11) 0.024(4) Uiso 0.354(13) 1 d PD B 2
H11C H 0.2311 -0.0066 0.2922 0.029 Uiso 0.354(13) 1 calc PR B 2
H11D H 0.2932 -0.0037 0.2452 0.029 Uiso 0.354(13) 1 calc PR B 2
C12B C 0.1770(11) 0.0218(8) 0.1343(11) 0.027(4) Uani 0.354(13) 1 d PD B 2
H11E H 0.1282 0.0390 0.1363 0.032 Uiso 0.354(13) 1 calc PR B 2
H11F H 0.1642 -0.0219 0.1055 0.032 Uiso 0.354(13) 1 calc PR B 2
O10 O 0.2383(3) 0.1280(2) 0.1029(3) 0.0330(9) Uani 1 1 d . B .
O11 O 0.4442(2) 0.0501(2) 0.1702(3) 0.0330(10) Uani 1 1 d . . .
O12 O 0.3836(12) -0.0789(9) 0.1699(16) 0.026(4) Uiso 0.50 1 d P . .
C13 C 0.5000 0.0216(4) 0.2500 0.0252(17) Uani 1 2 d S . .
C14 C 0.5202(5) -0.0488(5) 0.2639(10) 0.020(3) Uani 0.50 1 d P . .
C15 C 0.604(2) -0.0659(12) 0.320(2) 0.041(7) Uani 0.50 1 d P B .
H15A H 0.6452 -0.0342 0.3494 0.049 Uiso 0.50 1 calc PR . .
C16 C 0.6247(10) -0.1299(7) 0.3324(11) 0.036(3) Uani 0.50 1 d P . .
H16A H 0.6806 -0.1422 0.3691 0.043 Uiso 0.50 1 calc PR B .
C17 C 0.5645(9) -0.1755(7) 0.2912(11) 0.032(3) Uani 0.50 1 d P B .
H17A H 0.5799 -0.2190 0.3007 0.039 Uiso 0.50 1 calc PR . .
C18 C 0.4828(7) -0.1603(6) 0.2368(17) 0.022(4) Uani 0.50 1 d P . .
H18A H 0.4423 -0.1926 0.2094 0.026 Uiso 0.50 1 calc PR B .
C19 C 0.4607(7) -0.0961(6) 0.2228(9) 0.026(2) Uani 0.50 1 d P B .
C20 C 0.3219(10) -0.1262(7) 0.1408(12) 0.040(3) Uani 0.50 1 d P . .
H20A H 0.2698 -0.1096 0.0847 0.060 Uiso 0.50 1 calc PR . .
H20B H 0.3163 -0.1378 0.2043 0.060 Uiso 0.50 1 calc PR . .
H20C H 0.3373 -0.1637 0.1136 0.060 Uiso 0.50 1 calc PR . .
Na1 Na 0.0000 0.0000 0.0000 0.34(3) Uani 0.50 2 d SP . .
Na2 Na 0.5857(14) 0.3991(11) 0.2492(18) 0.092(6) Uani 0.25 1 d P . .
O2WA O 0.0280(10) 0.0303(8) -0.1775(13) 0.098(5) Uiso 0.50 1 d P . 1
O2WB O 0.0719(14) 0.0672(12) -0.2907(17) 0.126(9) Uani 0.50 1 d P . 2
H1 H 0.320(5) 0.083(4) -0.033(6) 0.04(2) Uiso 1 1 d . . .

loop_
_atom_site_aniso_label
_atom_site_aniso_U_11
_atom_site_aniso_U_22
_atom_site_aniso_U_33
_atom_site_aniso_U_23
_atom_site_aniso_U_13
_atom_site_aniso_U_12
Cu1 0.0247(4) 0.0375(4) 0.0191(3) 0.0043(3) 0.0118(3) 0.0015(3)
N1 0.028(3) 0.048(3) 0.021(2) 0.009(2) 0.012(2) 0.001(2)
S1 0.0499(11) 0.0821(15) 0.0658(14) 0.0338(12) 0.0354(11) -0.0021(11)
O1 0.042(3) 0.053(3) 0.030(2) -0.003(2) 0.014(2) -0.007(2)
C1 0.043(4) 0.071(5) 0.023(3) 0.015(3) 0.009(3) 0.001(4)
O1W 0.070(9) 0.092(9) 0.045(7) -0.004(7) 0.003(6) 0.027(7)
Cu2 0.0248(4) 0.0334(4) 0.0226(3) 0.0069(3) 0.0144(3) 0.0028(3)
N2 0.039(3) 0.057(4) 0.047(3) 0.010(3) 0.028(3) -0.004(3)
S2 0.0321(8) 0.0381(9) 0.0342(8) -0.0011(7) 0.0133(7) -0.0002(7)
C2 0.040(4) 0.063(5) 0.032(4) 0.010(3) 0.008(3) 0.000(3)
O2 0.028(2) 0.031(2) 0.026(2) 0.0062(17) 0.0167(17) 0.0021(17)
C3 0.036(3) 0.036(3) 0.035(3) 0.014(3) 0.020(3) 0.006(3)
C4 0.036(3) 0.034(3) 0.034(3) 0.011(3) 0.023(3) 0.008(3)
C5 0.032(3) 0.057(4) 0.035(3) 0.017(3) 0.021(3) 0.004(3)
C6 0.038(4) 0.064(5) 0.032(4) 0.015(3) 0.015(3) -0.006(3)
O6 0.029(2) 0.037(2) 0.022(2) 0.0114(17) 0.0142(17) 0.0057(17)
O7 0.035(2) 0.053(3) 0.029(2) -0.006(2) 0.014(2) 0.009(2)
C8A 0.047(4) 0.080(6) 0.070(5) 0.056(5) 0.038(4) 0.028(4)
C10A 0.054(5) 0.099(7) 0.060(5) 0.037(5) 0.041(4) 0.038(5)
O8A 0.036(5) 0.060(6) 0.064(7) -0.004(5) 0.010(5) -0.002(4)
O9A 0.079(11) 0.081(12) 0.076(11) -0.044(8) 0.056(9) -0.023(8)
C9A 0.039(7) 0.118(12) 0.041(7) 0.041(7) 0.032(6) 0.034(7)
C12A 0.064(10) 0.035(7) 0.093(12) -0.007(7) 0.034(9) -0.013(7)
C8B 0.047(4) 0.080(6) 0.070(5) 0.056(5) 0.038(4) 0.028(4)
C10B 0.054(5) 0.099(7) 0.060(5) 0.037(5) 0.041(4) 0.038(5)
O8B 0.027(7) 0.039(7) 0.020(7) -0.001(6) 0.003(6) -0.005(5)
O9B 0.048(12) 0.025(7) 0.038(11) 0.011(8) 0.019(9) 0.008(7)
C9B 0.037(12) 0.09(2) 0.046(14) -0.021(13) 0.024(11) -0.012(12)
C12B 0.035(10) 0.029(9) 0.031(9) 0.000(7) 0.027(9) -0.006(8)
O10 0.038(2) 0.034(2) 0.026(2) 0.0044(18) 0.0140(19) 0.0011(19)
O11 0.029(2) 0.039(2) 0.029(2) 0.0025(19) 0.0122(19) -0.0030(19)
C13 0.033(4) 0.023(4) 0.027(4) 0.000 0.021(4) 0.000
C14 0.015(8) 0.035(6) 0.012(7) 0.003(5) 0.009(7) 0.001(4)
C15 0.062(16) 0.022(12) 0.044(12) 0.004(9) 0.030(11) 0.000(11)
C16 0.037(8) 0.043(10) 0.029(7) 0.006(6) 0.017(6) 0.014(7)
C17 0.042(9) 0.036(7) 0.021(7) 0.000(6) 0.015(8) 0.000(7)
C18 0.013(14) 0.032(6) 0.014(13) -0.006(5) 0.001(13) 0.002(5)
C19 0.035(6) 0.022(6) 0.028(6) 0.003(5) 0.021(5) -0.001(5)
C20 0.039(8) 0.035(8) 0.045(8) -0.002(6) 0.020(7) -0.011(7)
Na1 0.137(19) 0.114(17) 0.71(8) 0.04(3) 0.16(3) -0.031(14)
Na2 0.094(14) 0.100(16) 0.077(14) -0.010(11) 0.036(12) 0.010(12)
O2WB 0.104(15) 0.16(2) 0.084(14) -0.031(13) 0.017(12) 0.033(15)

loop_
_atom_type_symbol
_atom_type_description
_atom_type_scat_dispersion_real
_atom_type_scat_dispersion_imag
_atom_type_scat_source
C C 0.0033 0.0016 'International Tables Vol C Tables 4.2.6.8 and 6.1.1.4'
H H 0.0000 0.0000 'International Tables Vol C Tables 4.2.6.8 and 6.1.1.4'
N N 0.0061 0.0033 'International Tables Vol C Tables 4.2.6.8 and 6.1.1.4'
O O 0.0106 0.0060 'International Tables Vol C Tables 4.2.6.8 and 6.1.1.4'
Na Na 0.0362 0.0249 'International Tables Vol C Tables 4.2.6.8 and 6.1.1.4'
Cu Cu 0.3201 1.2651 'International Tables Vol C Tables 4.2.6.8 and 6.1.1.4'
S S 0.1246 0.1234 'International Tables Vol C Tables 4.2.6.8 and 6.1.1.4'

loop_
_geom_angle_atom_site_label_1
_geom_angle_atom_site_label_2
_geom_angle_atom_site_label_3
_geom_angle
_geom_angle_site_symmetry_1
_geom_angle_site_symmetry_3
_geom_angle_publ_flag
O6 Cu1 O2 151.00(16) 2_655 . ?
O6 Cu1 O11 91.88(17) 2_655 . ?
O2 Cu1 O11 94.18(17) . . ?
O6 Cu1 N1 96.59(18) 2_655 . ?
O2 Cu1 N1 85.80(18) . . ?
O11 Cu1 N1 162.51(19) . . ?
O6 Cu1 O1 106.49(17) 2_655 . ?
O2 Cu1 O1 102.41(17) . . ?
O11 Cu1 O1 82.49(18) . . ?
N1 Cu1 O1 80.4(2) . . ?
C1 N1 C5 109.3(5) . . ?
C1 N1 C3 112.1(5) . . ?
C5 N1 C3 109.2(5) . . ?
C1 N1 Cu1 110.2(4) . . ?
C5 N1 Cu1 111.7(4) . . ?
C3 N1 Cu1 104.3(3) . . ?
O4B S1 O3B 113.6(7) . . ?
O5A S1 O3A 116.8(7) . . ?
O4B S1 O3A 130.6(7) . . ?
O5A S1 O4A 111.3(6) . . ?
O3A S1 O4A 115.6(7) . . ?
O4B S1 O5B 105.9(6) . . ?
O3B S1 O5B 108.7(7) . . ?
O5A S1 C6 107.9(5) . . ?
O4B S1 C6 114.7(6) . . ?
O3B S1 C6 110.8(6) . . ?
O3A S1 C6 103.2(6) . . ?
O4A S1 C6 100.0(6) . . ?
O5B S1 C6 102.0(5) . . ?
C2 O1 Cu1 103.5(4) . . ?
N1 C1 C2 115.1(5) . . ?
O6 Cu2 O2 88.42(16) . . ?
O6 Cu2 N2 86.23(18) . . ?
O2 Cu2 N2 174.50(19) . . ?
O6 Cu2 O10 166.34(18) . . ?
O2 Cu2 O10 92.24(17) . . ?
N2 Cu2 O10 92.68(19) . . ?
O6 Cu2 O7 107.66(16) . . ?
O2 Cu2 O7 101.31(17) . . ?
N2 Cu2 O7 81.5(2) . . ?
O10 Cu2 O7 85.60(16) . . ?
C7B N2 C11B 114.6(12) . . ?
C11A N2 C9A 109.6(8) . . ?
C11A N2 C7A 109.3(8) . . ?
C9A N2 C7A 105.6(7) . . ?
C7B N2 C9B 116.6(13) . . ?
C11B N2 C9B 100.1(10) . . ?
C11A N2 Cu2 120.1(6) . . ?
C7B N2 Cu2 108.5(7) . . ?
C11B N2 Cu2 109.9(7) . . ?
C9A N2 Cu2 109.0(6) . . ?
C7A N2 Cu2 102.2(5) . . ?
C9B N2 Cu2 106.7(9) . . ?
O9A S2 O8A 117.6(8) . . ?
O9A S2 O10 113.3(7) . . ?
O8A S2 O10 107.3(4) . . ?
O10 S2 O9B 109.1(10) . . ?
O10 S2 O8B 113.1(6) . . ?
O9B S2 O8B 108.7(9) . . ?
O10 S2 C12B 110.1(6) . . ?
O9B S2 C12B 107.8(10) . . ?
O8B S2 C12B 107.8(8) . . ?
O10 S2 C12A 103.9(5) . . ?
O1 C2 C1 107.3(6) . . ?
C4 O2 Cu2 115.4(3) . . ?
C4 O2 Cu1 113.6(3) . . ?
Cu2 O2 Cu1 122.1(2) . . ?
N1 C3 C4 111.2(5) . . ?
S1 O3A Na1 125.1(8) . 3 ?
S1 O5A Na2 115.6(8) . . ?
S1 O5B Na2 140.7(9) . . ?
O2 C4 C3 109.5(5) . . ?
N1 C5 C6 115.7(5) . . ?
C5 C6 S1 109.3(5) . . ?
C8A O6 Cu2 114.3(4) . . ?
C8A O6 Cu1 124.7(4) . 2_655 ?
Cu2 O6 Cu1 119.90(19) . 2_655 ?
C10A O7 Cu2 105.2(5) . . ?
O6 C8A C7A 110.0(7) . . ?
O7 C10A C9A 110.9(6) . . ?
S2 O8A Na1 129.6(6) . . ?
C8A C7A N2 113.1(6) . . ?
N2 C9A C10A 112.5(7) . . ?
N2 C11A C12A 109.0(10) . . ?
C11A C12A S2 115.5(10) . . ?
S2 O8B Na2 133.3(10) . 8_455 ?
N2 C11B C12B 124.7(11) . . ?
C11B C12B S2 111.9(12) . . ?
S2 O10 Cu2 123.1(3) . . ?
C13 O11 Cu1 123.1(4) . . ?
C15 O12 C16 150(10) 2_655 2_655 ?
C15 O12 C19 69(8) 2_655 . ?
C16 O12 C19 81.0(17) 2_655 . ?
C15 O12 C20 167(9) 2_655 . ?
C19 O12 C20 118.7(18) . . ?
C16 O12 C14 118.9(19) 2_655 2_655 ?
C20 O12 C14 155.8(17) . 2_655 ?
O11 C13 O11 123.2(7) . 2_655 ?
O11 C13 C14 128.9(6) . . ?
O11 C13 C14 107.6(5) 2_655 . ?
C19 C14 C15 119.6(15) . . ?
C19 C14 C13 123.1(7) . . ?
C15 C14 C13 117.3(13) . . ?
C16 C15 C14 119(2) . . ?
C17 C16 C15 120.1(18) . . ?
C18 C17 C16 122.3(14) . . ?
C17 C18 C19 118.4(13) . . ?
O12 C19 C14 118.2(12) . . ?
O12 C19 C18 121.0(13) . . ?
C14 C19 C18 120.8(10) . . ?
O8A Na1 O8A 179.999(1) . 5 ?
O8A Na1 O2WA 126.6(4) . 5 ?
O8A Na1 O2WA 53.4(4) 5 5 ?
O8A Na1 O2WA 53.4(4) . . ?
O8A Na1 O2WA 126.6(4) 5 . ?
O2WA Na1 O2WA 179.999(2) 5 . ?
O8A Na1 C12B 137.9(3) . 5 ?
O8A Na1 C12B 42.2(3) 5 5 ?
O2WA Na1 C12B 85.1(4) 5 5 ?
O2WA Na1 C12B 94.9(4) . 5 ?
O8A Na1 O2WB 72.5(5) . 2_554 ?
O8A Na1 O2WB 107.5(5) 5 2_554 ?
O2WA Na1 O2WB 142.7(6) 5 2_554 ?
O2WA Na1 O2WB 37.3(6) . 2_554 ?
C12B Na1 O2WB 66.3(5) 5 2_554 ?
O8A Na1 O2WB 107.5(5) . 6_556 ?
O8A Na1 O2WB 72.5(5) 5 6_556 ?
O2WA Na1 O2WB 37.3(6) 5 6_556 ?
O2WA Na1 O2WB 142.7(6) . 6_556 ?
C12B Na1 O2WB 113.7(5) 5 6_556 ?
O2WB Na1 O2WB 180.000(1) 2_554 6_556 ?
O8A Na1 O3A 87.4(3) . 3_445 ?
O8A Na1 O3A 92.6(3) 5 3_445 ?
O2WA Na1 O3A 109.7(4) 5 3_445 ?
O2WA Na1 O3A 70.3(4) . 3_445 ?
C12B Na1 O3A 109.1(4) 5 3_445 ?
O2WB Na1 O3A 102.2(6) 2_554 3_445 ?
O2WB Na1 O3A 77.8(6) 6_556 3_445 ?
O8A Na1 O3A 92.6(3) . 7 ?
O8A Na1 O3A 87.4(3) 5 7 ?
O2WA Na1 O3A 70.3(4) 5 7 ?
O2WA Na1 O3A 109.7(4) . 7 ?
C12B Na1 O3A 70.9(4) 5 7 ?
O2WB Na1 O3A 77.8(6) 2_554 7 ?
O2WB Na1 O3A 102.2(6) 6_556 7 ?
O3A Na1 O3A 179.999(1) 3_445 7 ?
O8A Na1 Na2 69.2(4) . 7 ?
O8A Na1 Na2 110.8(4) 5 7 ?
O2WA Na1 Na2 140.6(5) 5 7 ?
O2WA Na1 Na2 39.4(5) . 7 ?
C12B Na1 Na2 68.9(5) 5 7 ?
O2WB Na1 Na2 5.9(7) 2_554 7 ?
O2WB Na1 Na2 174.1(7) 6_556 7 ?
O3A Na1 Na2 106.7(4) 3_445 7 ?
O3A Na1 Na2 73.3(4) 7 7 ?
O2WB Na2 O2WA 73(3) 8_556 8_556 ?
O2WB Na2 O2WA 44(2) 8_556 7 ?
O2WA Na2 O2WA 44.8(8) 8_556 7 ?
O2WB Na2 O5B 86(3) 8_556 . ?
O2WA Na2 O5B 159.2(13) 8_556 . ?
O2WA Na2 O5B 119.1(10) 7 . ?
O2WB Na2 O8B 113(3) 8_556 8_556 ?
O2WA Na2 O8B 48.7(6) 8_556 8_556 ?
O2WA Na2 O8B 93.3(9) 7 8_556 ?
O5B Na2 O8B 145.5(11) . 8_556 ?
O2WB Na2 O5A 96(3) 8_556 . ?
O2WA Na2 O5A 168.6(12) 8_556 . ?
O2WA Na2 O5A 126.9(10) 7 . ?
O5B Na2 O5A 9.5(3) . . ?
O8B Na2 O5A 139.4(9) 8_556 . ?
O2WB Na2 Na2 91(3) 8_556 2_655 ?
O2WA Na2 Na2 47.9(8) 8_556 2_655 ?
O2WA Na2 Na2 46.9(7) 7 2_655 ?
O5B Na2 Na2 136.2(11) . 2_655 ?
O8B Na2 Na2 74.2(9) 8_556 2_655 ?
O5A Na2 Na2 135.5(9) . 2_655 ?
O2WA O2WA Na2 68.8(9) 2_554 8_455 ?
O2WA O2WA Na2 66.4(9) 2_554 7 ?
Na2 O2WA Na2 85.2(13) 8_455 7 ?
O2WA O2WA Na1 138.2(12) 2_554 . ?
Na2 O2WA Na1 147.1(9) 8_455 . ?
Na2 O2WA Na1 90.9(8) 7 . ?
Na2 O2WB Na1 153(3) 8_455 2_554 ?

loop_
_geom_bond_atom_site_label_1
_geom_bond_atom_site_label_2
_geom_bond_distance
_geom_bond_site_symmetry_2
_geom_bond_publ_flag
Cu1 O6 1.923(4) 2_655 ?
Cu1 O2 1.939(4) . ?
Cu1 O11 1.995(4) . ?
Cu1 N1 2.070(5) . ?
Cu1 O1 2.310(5) . ?
N1 C1 1.486(8) . ?
N1 C5 1.492(7) . ?
N1 C3 1.495(8) . ?
S1 O5A 1.398(7) . ?
S1 O4B 1.434(7) . ?
S1 O3B 1.434(7) . ?
S1 O3A 1.450(8) . ?
S1 O4A 1.494(8) . ?
S1 O5B 1.530(8) . ?
S1 C6 1.772(7) . ?
O1 C2 1.462(9) . ?
C1 C2 1.480(10) . ?
O1W O1W 1.40(3) 2 ?
Cu2 O6 1.913(4) . ?
Cu2 O2 1.914(4) . ?
Cu2 N2 2.007(5) . ?
Cu2 O10 2.008(4) . ?
Cu2 O7 2.349(4) . ?
N2 C11A 1.478(5) . ?
N2 C7B 1.479(5) . ?
N2 C11B 1.501(5) . ?
N2 C9A 1.503(11) . ?
N2 C7A 1.509(5) . ?
N2 C9B 1.537(15) . ?
S2 O9A 1.398(15) . ?
S2 O8A 1.432(9) . ?
S2 O10 1.475(4) . ?
S2 O9B 1.49(3) . ?
S2 O8B 1.503(13) . ?
S2 C12B 1.744(12) . ?
S2 C12A 1.802(12) . ?
O2 C4 1.412(7) . ?
C3 C4 1.516(8) . ?
O3A Na1 3.004(14) 3 ?
O5A Na2 2.96(2) . ?
O5B Na2 2.47(2) . ?
C5 C6 1.510(9) . ?
O6 C8A 1.393(7) . ?
O6 Cu1 1.923(4) 2_655 ?
O7 C10A 1.397(9) . ?
C8A C7A 1.446(11) . ?
C10A C9A 1.518(12) . ?
O8A Na1 2.631(10) . ?
C11A C12A 1.483(15) . ?
O8B Na2 2.58(3) 8_455 ?
C11B C12B 1.539(16) . ?
O11 C13 1.262(5) . ?
O12 C15 0.34(4) 2_655 ?
O12 C16 1.09(2) 2_655 ?
O12 C19 1.32(2) . ?
O12 C20 1.43(2) . ?
O12 C14 1.70(2) 2_655 ?
C13 O11 1.262(5) 2_655 ?
C13 C14 1.521(13) . ?
C14 C19 1.395(14) . ?
C14 C15 1.42(3) . ?
C15 C16 1.39(3) . ?
C16 C17 1.38(2) . ?
C17 C18 1.38(2) . ?
C18 C19 1.401(17) . ?
Na1 O8A 2.631(10) 5 ?
Na1 O2WA 2.860(16) 5 ?
Na1 O2WA 2.860(16) . ?
Na1 C12B 2.951(17) 5 ?
Na1 O2WB 2.96(2) 2_554 ?
Na1 O2WB 2.96(2) 6_556 ?
Na1 O3A 3.004(14) 3_445 ?
Na1 O3A 3.004(14) 7 ?
Na1 Na2 3.75(2) 7 ?
Na2 O2WB 0.87(2) 8_556 ?
Na2 O2WA 2.34(3) 8_556 ?
Na2 O2WA 2.38(3) 7 ?
Na2 O8B 2.58(3) 8_556 ?
Na2 Na2 3.20(5) 2_655 ?
O2WA O2WA 1.80(3) 2_554 ?
O2WA Na2 2.34(3) 8_455 ?
O2WA Na2 2.38(3) 7 ?
O2WB Na2 0.87(2) 8_455 ?
O2WB Na1 2.96(2) 2_554 ?
